data_4321816
loop_
_publ_author_name
'Jerzy Lisowski'
'Przemys\/law Starynowicz'

_publ_section_title
;
 Heterodinuclear Macrocyclic Complexes Containing Both Nickel(II) and
 Lanthanide(III) Ions
;
_journal_name_full 'Inorganic Chemistry'
_journal_page_first 1351
_journal_page_last 1355
_journal_paper_doi 10.1021/ic971416p
_journal_volume 38
_journal_year 1999
_chemical_formula_moiety 'C23 H24 Cl3 La N4 Ni O3'
_chemical_formula_sum 'C23 H24 Cl3 La N4 Ni O3'
_chemical_formula_weight 708.43
_chemical_name_systematic
;
 ?
;
_space_group_IT_number 14
_symmetry_cell_setting monoclinic
_symmetry_space_group_name_Hall '-P 2ybc'
_symmetry_space_group_name_H-M 'P 1 21/c 1'
_atom_sites_solution_hydrogens geom
_atom_sites_solution_primary Patterson
_atom_sites_solution_secondary difmap
_audit_creation_method SHELXL
_cell_angle_alpha 90.00
_cell_angle_beta 106.77(6)
_cell_angle_gamma 90.00
_cell_formula_units_Z 4
_cell_length_a 9.435(7)
_cell_length_b 17.917(11)
_cell_length_c 15.449(10)
_cell_measurement_reflns_used 25
_cell_measurement_temperature 293(2)
_cell_measurement_theta_max 12
_cell_measurement_theta_min 8
_cell_volume 2501(3)
_computing_cell_refinement 'Kuma KM4 software 1996'
_computing_data_collection 'Kuma KM4 software 1996'
_computing_data_reduction 'Kuma KM4 software 1996'
_computing_molecular_graphics 'ORTEPII (C. K. Johnson, 1976'
_computing_publication_material 'CIFTAB (Sheldrick, 1993)'
_computing_structure_refinement 'SHELXL-93 (Sheldrick, 1993)'
_computing_structure_solution 'SHELXS-86 (Sheldrick, 1990)'
_diffrn_ambient_temperature 293(2)
_diffrn_measurement_device 'Kuma KM4 diffractometer'
_diffrn_measurement_method 'theta/2theta scans'
_diffrn_radiation_monochromator graphite
_diffrn_radiation_source 'fine-focus sealed tube'
_diffrn_radiation_type MoK\a
_diffrn_radiation_wavelength 0.71073
_diffrn_reflns_av_R_equivalents 0.0238
_diffrn_reflns_av_sigmaI/netI 0.0293
_diffrn_reflns_limit_h_max 11
_diffrn_reflns_limit_h_min 0
_diffrn_reflns_limit_k_max 21
_diffrn_reflns_limit_k_min -14
_diffrn_reflns_limit_l_max 17
_diffrn_reflns_limit_l_min -18
_diffrn_reflns_number 5466
_diffrn_reflns_theta_max 25
_diffrn_reflns_theta_min 2
_diffrn_standards_decay_% 3.87
_diffrn_standards_interval_count 100
_diffrn_standards_number 3
_exptl_absorpt_coefficient_mu 2.793
_exptl_absorpt_correction_T_max 1.0328
_exptl_absorpt_correction_T_min 0.9399
_exptl_absorpt_correction_type refdelf
_exptl_crystal_colour orange-red
_exptl_crystal_density_diffrn 1.882
_exptl_crystal_density_meas 1.91
_exptl_crystal_density_method 'flotation in chloroform/bromoform'
_exptl_crystal_description parallelepiped
_exptl_crystal_F_000 1400
_exptl_crystal_size_max 0.5
_exptl_crystal_size_mid 0.3
_exptl_crystal_size_min 0.2
_refine_diff_density_max 0.720
_refine_diff_density_min -0.499
_refine_diff_density_rms 0.096
_refine_ls_extinction_method none
_refine_ls_goodness_of_fit_all 2.574
_refine_ls_goodness_of_fit_obs 2.749
_refine_ls_hydrogen_treatment noref
_refine_ls_matrix_type full
_refine_ls_number_parameters 340
_refine_ls_number_reflns 4128
_refine_ls_number_restraints 12
_refine_ls_restrained_S_all 2.571
_refine_ls_restrained_S_obs 2.744
_refine_ls_R_factor_all 0.0422
_refine_ls_R_factor_obs 0.0299
_refine_ls_shift/esd_max 0.169
_refine_ls_shift/esd_mean 0.037
_refine_ls_structure_factor_coef Fsqd
_refine_ls_weighting_details 'w=1/[\s^2^(Fo^2^)+(0.0000P)^2^+0.0000P] where P=(Fo^2^+2Fc^2^)/3'
_refine_ls_weighting_scheme calc
_refine_ls_wR_factor_all 0.0645
_refine_ls_wR_factor_obs 0.0627
_reflns_number_observed 3478
_reflns_number_total 4128
_reflns_observed_criterion >2sigma(I)
_cod_data_source_file ic971416p.cif
_cod_data_source_block IC971416P
_cod_depositor_comments
;
The following automatic conversions were performed:

'_refine_ls_weighting_scheme' value 'calc
w=1/[\s^2^(Fo^2^)+(0.0000P)^2^+0.0000P] where P=(Fo^2^+2Fc^2^)/3' was
changed to 'calc'. New tag '_refine_ls_weighting_details' was
created. The value of the new tag was set to
'w=1/[\s^2^(Fo^2^)+(0.0000P)^2^+0.0000P] where P=(Fo^2^+2Fc^2^)/3'.

Automatic conversion script
Id: cif_fix_values 3143 2015-03-26 13:38:13Z robertas 
;
_cod_original_cell_volume 2500.5(29)
_cod_database_code 4321816

loop_
_symmetry_equiv_pos_as_xyz
'x, y, z'
'-x, y+1/2, -z+1/2'
'-x, -y, -z'
'x, -y-1/2, z-1/2'

loop_
_atom_site_aniso_label
_atom_site_aniso_U_11
_atom_site_aniso_U_22
_atom_site_aniso_U_33
_atom_site_aniso_U_23
_atom_site_aniso_U_13
_atom_site_aniso_U_12
La 0.02956(14) 0.02651(14) 0.03301(15) 0.00104(11) 0.00839(11) -0.00304(11)
Ni 0.0353(3) 0.0303(3) 0.0327(3) -0.0049(3) 0.0080(3) -0.0050(3)
Cl1 0.0953(13) 0.0405(8) 0.0544(9) 0.0163(7) 0.0212(9) 0.0118(8)
Cl2 0.0741(11) 0.0616(10) 0.0636(10) -0.0110(8) 0.0129(8) -0.0360(8)
Cl3 0.0594(11) 0.0743(12) 0.194(3) -0.0037(13) 0.0745(14) 0.0034(9)
N1 0.039(3) 0.049(3) 0.041(2) -0.020(2) 0.011(2) -0.004(2)
N2 0.050(3) 0.035(2) 0.034(2) -0.002(2) 0.004(2) -0.014(2)
N3 0.044(2) 0.028(2) 0.038(2) -0.002(2) 0.002(2) -0.008(2)
N4 0.030(2) 0.051(3) 0.048(3) -0.015(2) 0.007(2) 0.002(2)
O1 0.034(2) 0.033(2) 0.038(2) -0.0032(14) 0.0114(15) 0.0059(14)
O2 0.043(2) 0.029(2) 0.033(2) -0.0086(13) 0.0043(15) -0.0037(15)
O3 0.069(3) 0.059(3) 0.044(2) -0.016(2) 0.027(2) -0.023(2)
C1 0.031(2) 0.029(2) 0.045(3) 0.005(2) 0.017(2) 0.002(2)
C2 0.034(3) 0.031(2) 0.041(3) 0.007(2) 0.020(2) 0.006(2)
C3 0.042(3) 0.050(3) 0.049(3) 0.010(3) 0.022(3) 0.006(3)
C4 0.053(3) 0.037(3) 0.050(3) 0.020(2) 0.029(3) 0.016(2)
C5 0.080(5) 0.051(4) 0.083(5) 0.013(3) 0.048(4) 0.024(3)
C6 0.054(4) 0.033(3) 0.063(4) 0.007(2) 0.034(3) 0.012(2)
C7 0.041(3) 0.031(3) 0.050(3) -0.013(2) 0.026(2) -0.012(2)
C8 0.049(3) 0.039(3) 0.067(4) -0.026(3) 0.034(3) -0.009(3)
C9 0.050(9) 0.020(7) 0.035(7) 0.011(5) 0.007(5) 0.010(6)
C10 0.045(9) 0.019(7) 0.039(8) 0.024(5) -0.003(6) 0.009(6)
C91 0.072(9) 0.049(10) 0.061(10) -0.016(8) 0.018(7) -0.012(7)
C101 0.137(16) 0.046(9) 0.017(7) -0.010(6) -0.010(8) -0.060(10)
C11 0.045(3) 0.053(3) 0.037(3) 0.012(2) 0.004(2) -0.008(3)
C12 0.035(3) 0.032(2) 0.038(3) 0.014(2) 0.006(2) -0.001(2)
C13 0.045(3) 0.063(4) 0.044(3) 0.016(3) 0.021(3) 0.007(3)
C14 0.060(4) 0.048(3) 0.041(3) 0.023(3) 0.020(3) 0.026(3)
C15 0.096(6) 0.084(5) 0.064(4) 0.014(4) 0.026(4) 0.054(4)
C16 0.059(3) 0.029(3) 0.051(3) 0.012(2) 0.025(3) 0.017(2)
C17 0.047(3) 0.032(3) 0.048(3) 0.004(2) 0.026(3) 0.000(2)
C18 0.036(3) 0.023(2) 0.036(2) 0.013(2) 0.006(2) 0.005(2)
C19 0.048(3) 0.030(3) 0.046(3) -0.012(2) 0.018(3) -0.011(2)
C20 0.068(4) 0.047(3) 0.058(4) 0.000(3) 0.001(3) -0.017(3)
C21 0.043(3) 0.044(3) 0.040(3) -0.006(2) 0.012(2) -0.008(2)
C22 0.045(3) 0.072(4) 0.074(4) -0.040(4) 0.000(3) -0.011(3)
C23 0.029(3) 0.034(3) 0.042(3) 0.005(2) -0.003(2) -0.003(2)

loop_
_atom_site_label
_atom_site_type_symbol
_atom_site_fract_x
_atom_site_fract_y
_atom_site_fract_z
_atom_site_U_iso_or_equiv
_atom_site_thermal_displace_type
_atom_site_occupancy
_atom_site_calc_flag
_atom_site_refinement_flags
_atom_site_disorder_group
La La 0.05966(3) 0.027722(14) 0.21589(2) 0.02983(8) Uani 1 d . .
Ni Ni 0.10061(7) 0.04922(3) 0.43848(4) 0.03312(15) Uani 1 d . .
Cl1 Cl -0.0334(2) 0.13989(8) 0.08177(10) 0.0635(4) Uani 1 d . .
Cl2 Cl 0.2188(2) 0.14898(9) 0.31218(11) 0.0679(5) Uani 1 d . .
Cl3 Cl 0.3193(2) -0.02311(11) 0.1892(2) 0.1014(8) Uani 1 d . .
N1 N 0.0667(5) 0.1319(2) 0.4996(3) 0.0435(11) Uani 1 d . .
N2 N 0.2630(5) 0.0323(2) 0.5353(3) 0.0414(10) Uani 1 d . .
N3 N -0.0025(5) -0.1184(2) 0.2220(3) 0.0391(10) Uani 1 d . .
N4 N -0.2306(4) 0.0098(2) 0.1656(3) 0.0441(11) Uani 1 d . .
O1 O -0.0640(3) 0.0613(2) 0.3390(2) 0.0348(7) Uani 1 d . .
O2 O 0.1347(4) -0.0310(2) 0.3722(2) 0.0366(7) Uani 1 d . .
O3 O -0.0512(5) -0.0442(2) 0.0682(3) 0.0551(11) Uani 1 d . .
C1 C -0.1665(5) 0.1131(2) 0.3283(3) 0.0336(11) Uani 1 d . .
C2 C -0.2999(5) 0.1066(3) 0.2568(3) 0.0334(10) Uani 1 d . .
C3 C -0.4101(6) 0.1601(3) 0.2469(4) 0.0451(13) Uani 1 d . .
H3 H -0.5012(6) 0.1522(3) 0.2043(4) 0.054 Uiso 1 calc R .
C4 C -0.3892(6) 0.2247(3) 0.2982(4) 0.0437(13) Uani 1 d . .
C5 C -0.5050(7) 0.2857(3) 0.2762(5) 0.066(2) Uani 1 d . .
H51 H -0.5985(13) 0.2657(7) 0.2779(30) 0.093 Uiso 1 calc R .
H52 H -0.5138(36) 0.3051(17) 0.2169(13) 0.093 Uiso 1 calc R .
H53 H -0.4760(25) 0.3252(12) 0.3198(18) 0.093 Uiso 1 calc R .
C6 C -0.2621(6) 0.2302(3) 0.3683(4) 0.0464(13) Uani 1 d . .
H6 H -0.2481(6) 0.2726(3) 0.4046(4) 0.056 Uiso 1 calc R .
C7 C -0.1511(6) 0.1747(3) 0.3881(3) 0.0382(12) Uani 1 d . .
C8 C -0.0347(6) 0.1808(3) 0.4684(4) 0.0482(14) Uani 1 d . .
H8 H -0.0306(6) 0.2242(3) 0.5021(4) 0.058 Uiso 1 calc R .
C9 C 0.1628(20) 0.1269(9) 0.5984(9) 0.036(4) Uani 0.46(3) d PU 1
H91 H 0.1781(20) 0.1760(9) 0.6258(9) 0.043 Uiso 0.46(3) calc PR 1
H92 H 0.1158(20) 0.0954(9) 0.6332(9) 0.043 Uiso 0.46(3) calc PR 1
C10 C 0.3001(19) 0.0953(9) 0.5956(12) 0.037(4) Uani 0.46(3) d PU 1
H101 H 0.3573(19) 0.1316(9) 0.5732(12) 0.045 Uiso 0.46(3) calc PR 1
H102 H 0.3576(19) 0.0795(9) 0.6554(12) 0.045 Uiso 0.46(3) calc PR 1
C91 C 0.1949(16) 0.1579(11) 0.5708(13) 0.061(5) Uani 0.54(3) d PU 2
H93 H 0.1662(16) 0.1896(11) 0.6138(13) 0.073 Uiso 0.54(3) calc PR 2
H94 H 0.2642(16) 0.1845(11) 0.5463(13) 0.073 Uiso 0.54(3) calc PR 2
C101 C 0.2595(27) 0.0824(11) 0.6137(11) 0.074(7) Uani 0.54(3) d PU 2
H103 H 0.3584(27) 0.0893(11) 0.6542(11) 0.088 Uiso 0.54(3) calc PR 2
H104 H 0.1973(27) 0.0610(11) 0.6476(11) 0.088 Uiso 0.54(3) calc PR 2
C11 C 0.3556(6) -0.0229(3) 0.5447(4) 0.0467(13) Uani 1 d . .
H11 H 0.4394(6) -0.0218(3) 0.5944(4) 0.056 Uiso 1 calc R .
C12 C 0.3388(5) -0.0844(3) 0.4854(3) 0.0360(11) Uani 1 d . .
C13 C 0.4339(6) -0.1447(3) 0.5104(4) 0.0493(14) Uani 1 d . .
H13 H 0.5145(6) -0.1406(3) 0.5617(4) 0.059 Uiso 1 calc R .
C14 C 0.4130(6) -0.2115(3) 0.4615(4) 0.0487(14) Uani 1 d . .
C15 C 0.5155(8) -0.2773(4) 0.4929(4) 0.081(2) Uani 1 d . .
H151 H 0.5724(41) -0.2698(14) 0.5547(12) 0.113 Uiso 1 calc R .
H152 H 0.5811(39) -0.2816(18) 0.4558(23) 0.113 Uiso 1 calc R .
H153 H 0.4582(9) -0.3221(5) 0.4881(32) 0.113 Uiso 1 calc R .
C16 C 0.2933(6) -0.2151(3) 0.3875(4) 0.0443(13) Uani 1 d . .
H16 H 0.2728(6) -0.2604(3) 0.3572(4) 0.053 Uiso 1 calc R .
C17 C 0.1991(6) -0.1554(3) 0.3539(3) 0.0395(12) Uani 1 d . .
C18 C 0.2220(5) -0.0878(2) 0.4029(3) 0.0324(10) Uani 1 d . .
C19 C 0.0777(6) -0.1683(3) 0.2724(3) 0.0404(12) Uani 1 d . .
H19 H 0.0563(6) -0.2177(3) 0.2552(3) 0.048 Uiso 1 calc R .
C20 C -0.1195(7) -0.1488(3) 0.1446(4) 0.061(2) Uani 1 d . .
H201 H -0.2020(7) -0.1656(3) 0.1652(4) 0.073 Uiso 1 calc R .
H202 H -0.0812(7) -0.1914(3) 0.1198(4) 0.073 Uiso 1 calc R .
C21 C -0.1728(6) -0.0904(3) 0.0718(3) 0.0422(12) Uani 1 d . .
H21 H -0.2114(6) -0.1156(3) 0.0134(3) 0.051 Uiso 1 calc R .
C22 C -0.2886(6) -0.0385(4) 0.0851(4) 0.067(2) Uani 1 d . .
H221 H -0.3243(6) -0.0074(4) 0.0319(4) 0.080 Uiso 1 calc R .
H222 H -0.3715(6) -0.0673(4) 0.0922(4) 0.080 Uiso 1 calc R .
C23 C -0.3271(5) 0.0478(3) 0.1892(3) 0.0382(12) Uani 1 d . .
H23 H -0.4257(5) 0.0368(3) 0.1600(3) 0.046 Uiso 1 calc R .
H03 H 0.0006(67) -0.0635(33) 0.0474(40) 0.053 Uiso 1 d . .

loop_
_atom_type_symbol
_atom_type_description
_atom_type_scat_dispersion_real
_atom_type_scat_dispersion_imag
_atom_type_scat_source
C C 0.0033 0.0016 'International Tables Vol C Tables 4.2.6.8 and 6.1.1.4'
H H 0.0000 0.0000 'International Tables Vol C Tables 4.2.6.8 and 6.1.1.4'
N N 0.0061 0.0033 'International Tables Vol C Tables 4.2.6.8 and 6.1.1.4'
O O 0.0106 0.0060 'International Tables Vol C Tables 4.2.6.8 and 6.1.1.4'
Cl Cl 0.1484 0.1585 'International Tables Vol C Tables 4.2.6.8 and 6.1.1.4'
Ni Ni 0.3393 1.1124 'International Tables Vol C Tables 4.2.6.8 and 6.1.1.4'
La La -0.2871 2.4523 'International Tables Vol C Tables 4.2.6.8 and 6.1.1.4'

loop_
_geom_angle_atom_site_label_1
_geom_angle_atom_site_label_2
_geom_angle_atom_site_label_3
_geom_angle
_geom_angle_site_symmetry_1
_geom_angle_site_symmetry_3
_geom_angle_publ_flag
O2 La O3 124.58(13) . . yes
O2 La O1 57.00(11) . . yes
O3 La O1 128.26(12) . . yes
O2 La N4 102.10(14) . . yes
O3 La N4 63.62(14) . . yes
O1 La N4 65.98(13) . . yes
O2 La N3 64.38(11) . . yes
O3 La N3 60.35(13) . . yes
O1 La N3 92.95(12) . . yes
N4 La N3 70.96(13) . . yes
O2 La Cl3 89.39(11) . . yes
O3 La Cl3 81.54(13) . . yes
O1 La Cl3 143.18(10) . . yes
N4 La Cl3 143.84(11) . . yes
N3 La Cl3 84.02(11) . . yes
O2 La Cl2 81.79(9) . . yes
O3 La Cl2 151.33(10) . . yes
O1 La Cl2 73.44(9) . . yes
N4 La Cl2 126.85(10) . . yes
N3 La Cl2 145.31(10) . . yes
Cl3 La Cl2 88.42(7) . . yes
O2 La Cl1 158.43(8) . . yes
O3 La Cl1 75.26(12) . . yes
O1 La Cl1 105.27(9) . . yes
N4 La Cl1 78.20(12) . . yes
N3 La Cl1 133.63(10) . . yes
Cl3 La Cl1 103.08(7) . . yes
Cl2 La Cl1 81.06(8) . . yes
O2 La Ni 32.73(7) . . no
O3 La Ni 149.55(9) . . no
O1 La Ni 33.06(8) . . no
N4 La Ni 96.75(11) . . no
N3 La Ni 92.15(9) . . no
Cl3 La Ni 110.21(8) . . no
Cl2 La Ni 59.00(5) . . no
Cl1 La Ni 125.76(5) . . no
N2 Ni N1 86.7(2) . . yes
N2 Ni O2 94.9(2) . . yes
N1 Ni O2 177.2(2) . . yes
N2 Ni O1 177.1(2) . . yes
N1 Ni O1 96.0(2) . . yes
O2 Ni O1 82.49(14) . . yes
N2 Ni La 129.58(15) . . no
N1 Ni La 129.21(15) . . no
O2 Ni La 48.10(10) . . no
O1 Ni La 49.14(11) . . no
C8 N1 C91 115.5(8) . . no
C8 N1 C9 125.1(6) . . no
C8 N1 Ni 125.4(4) . . no
C91 N1 Ni 114.6(6) . . no
C9 N1 Ni 108.9(6) . . no
C11 N2 C10 119.6(7) . . no
C11 N2 C101 122.0(9) . . no
C11 N2 Ni 126.5(4) . . no
C10 N2 Ni 112.8(6) . . no
C101 N2 Ni 110.4(9) . . no
C19 N3 C20 114.1(4) . . no
C19 N3 La 127.1(3) . . no
C20 N3 La 116.7(3) . . no
C23 N4 C22 115.5(4) . . no
C23 N4 La 128.2(3) . . no
C22 N4 La 114.7(3) . . no
C1 O1 Ni 126.5(3) . . no
C1 O1 La 123.1(3) . . no
Ni O1 La 97.79(14) . . no
C18 O2 Ni 126.6(3) . . no
C18 O2 La 129.8(3) . . no
Ni O2 La 99.18(14) . . no
C21 O3 La 112.5(3) . . no
O1 C1 C7 122.3(4) . . no
O1 C1 C2 119.6(4) . . no
C7 C1 C2 118.1(4) . . no
C3 C2 C1 119.8(5) . . no
C3 C2 C23 116.7(5) . . no
C1 C2 C23 123.5(4) . . no
C4 C3 C2 122.3(5) . . no
C6 C4 C3 117.5(5) . . no
C6 C4 C5 122.4(5) . . no
C3 C4 C5 120.1(6) . . no
C4 C6 C7 123.1(5) . . no
C8 C7 C6 118.6(5) . . no
C8 C7 C1 122.9(5) . . no
C6 C7 C1 118.4(5) . . no
N1 C8 C7 125.9(5) . . no
C10 C9 N1 105.9(13) . . no
N2 C10 C9 106.1(14) . . no
N1 C91 C101 100.5(14) . . no
N2 C101 C91 105.7(13) . . no
N2 C11 C12 125.1(5) . . no
C13 C12 C11 119.0(5) . . no
C13 C12 C18 119.2(5) . . no
C11 C12 C18 121.8(4) . . no
C12 C13 C14 122.5(5) . . no
C16 C14 C13 116.7(5) . . no
C16 C14 C15 122.2(6) . . no
C13 C14 C15 121.0(6) . . no
C14 C16 C17 124.4(5) . . no
C16 C17 C18 118.5(5) . . no
C16 C17 C19 117.3(5) . . no
C18 C17 C19 124.1(4) . . no
O2 C18 C17 119.3(4) . . no
O2 C18 C12 122.3(4) . . no
C17 C18 C12 118.4(4) . . no
N3 C19 C17 126.6(4) . . no
N3 C20 C21 111.0(4) . . no
O3 C21 C22 105.8(4) . . no
O3 C21 C20 109.3(5) . . no
C22 C21 C20 115.3(5) . . no
N4 C22 C21 111.8(5) . . no
N4 C23 C2 127.0(4) . . no

loop_
_geom_bond_atom_site_label_1
_geom_bond_atom_site_label_2
_geom_bond_distance
_geom_bond_site_symmetry_2
_geom_bond_publ_flag
La O2 2.541(4) . yes
La O3 2.565(4) . yes
La O1 2.573(3) . yes
La N4 2.642(5) . yes
La N3 2.691(4) . yes
La Cl3 2.754(2) . yes
La Cl2 2.810(2) . yes
La Cl1 2.838(2) . yes
La Ni 3.370(2) . yes
Ni N2 1.831(4) . yes
Ni N1 1.834(4) . yes
Ni O2 1.846(3) . yes
Ni O1 1.856(4) . yes
N1 C8 1.284(7) . no
N1 C91 1.457(13) . no
N1 C9 1.536(13) . no
N2 C11 1.299(7) . no
N2 C10 1.44(2) . no
N2 C101 1.52(2) . no
N3 C19 1.280(6) . no
N3 C20 1.477(6) . no
N4 C23 1.271(6) . no
N4 C22 1.484(7) . no
O1 C1 1.317(5) . no
O2 C18 1.309(5) . no
O3 C21 1.429(6) . no
C1 C7 1.419(6) . no
C1 C2 1.420(7) . no
C2 C3 1.389(7) . no
C2 C23 1.454(7) . no
C3 C4 1.385(7) . no
C4 C6 1.368(8) . no
C4 C5 1.514(7) . no
C6 C7 1.412(7) . no
C7 C8 1.404(8) . no
C9 C10 1.43(3) . no
C91 C101 1.55(3) . no
C11 C12 1.413(7) . no
C12 C13 1.387(7) . no
C12 C18 1.425(6) . no
C13 C14 1.399(8) . no
C14 C16 1.357(8) . no
C14 C15 1.513(7) . no
C16 C17 1.392(7) . no
C17 C18 1.411(7) . no
C17 C19 1.455(7) . no
C20 C21 1.512(7) . no
C21 C22 1.494(8) . no
